data_4038814
loop_
_publ_author_name
'Rodstein, Ilja'
'Prendes, Daniel Sowa'
'Wickert, Leon'
'Paa\&sen, Maurice'
'Gessner, Viktoria'

_publ_section_title
;
 Selective Pd-Catalyzed Monoarylation of Small Primary Alkyl Amines
 through Backbone-Modification in Ylide-Functionalized Phosphines (YPhos).
;
_journal_name_full 'The Journal of organic chemistry'
_journal_paper_doi 10.1021/acs.joc.0c01771
_journal_year 2020
_chemical_formula_sum 'C14 H15 N'
_chemical_formula_weight 197.27
_space_group_crystal_system monoclinic
_space_group_IT_number 14
_space_group_name_Hall '-P 2ybc'
_space_group_name_H-M_alt 'P 1 21/c 1'
_atom_sites_solution_hydrogens mixed
_audit_creation_method SHELXL-2014/7
_cell_angle_alpha 90
_cell_angle_beta 97.5180(10)
_cell_angle_gamma 90
_cell_formula_units_Z 8
_cell_length_a 8.77720(10)
_cell_length_b 14.3162(2)
_cell_length_c 17.4904(3)
_cell_measurement_reflns_used 14922
_cell_measurement_temperature 100(2)
_cell_measurement_theta_max 1.000
_cell_measurement_theta_min 0.505
_cell_volume 2178.88(5)
_computing_structure_refinement 'SHELXL-2014/7 (Sheldrick, 2014)'
_diffrn_ambient_environment N~2~
_diffrn_ambient_temperature 100.00(10)
_diffrn_detector 'CCD plate'
_diffrn_detector_type HyPix
_diffrn_measured_fraction_theta_full 0.997
_diffrn_measured_fraction_theta_max 0.949
_diffrn_measurement_device 'four-circle diffractometer'
_diffrn_measurement_device_type 'XtaLAB Synergy, Dualflex, HyPix'
_diffrn_measurement_method '\w scans'
_diffrn_radiation_monochromator mirror
_diffrn_radiation_probe x-ray
_diffrn_radiation_type 'Cu K\a'
_diffrn_radiation_wavelength 1.54184
_diffrn_reflns_av_R_equivalents 0.0348
_diffrn_reflns_av_unetI/netI 0.0324
_diffrn_reflns_Laue_measured_fraction_full 0.997
_diffrn_reflns_Laue_measured_fraction_max 0.949
_diffrn_reflns_limit_h_max 11
_diffrn_reflns_limit_h_min -9
_diffrn_reflns_limit_k_max 17
_diffrn_reflns_limit_k_min -16
_diffrn_reflns_limit_l_max 20
_diffrn_reflns_limit_l_min -22
_diffrn_reflns_number 14921
_diffrn_reflns_point_group_measured_fraction_full 0.997
_diffrn_reflns_point_group_measured_fraction_max 0.949
_diffrn_reflns_theta_full 67.684
_diffrn_reflns_theta_max 77.041
_diffrn_reflns_theta_min 4.004
_diffrn_source 'micro-focus sealed X-ray tube'
_diffrn_source_type 'PhotonJet (Cu) X-ray Source'
_exptl_absorpt_coefficient_mu 0.529
_exptl_absorpt_correction_T_max 1.000
_exptl_absorpt_correction_T_min 0.838
_exptl_absorpt_correction_type gaussian
_exptl_absorpt_process_details
;
CrysAlisPro 1.171.40.20a (Rigaku Oxford Diffraction, 2018)
Numerical absorption correction based on gaussian integration over
			a multifaceted crystal model
Empirical absorption correction using spherical harmonics,
 implemented in SCALE3 ABSPACK scaling algorithm.
;
_exptl_crystal_colour colorless
_exptl_crystal_density_diffrn 1.203
_exptl_crystal_description plate
_exptl_crystal_F_000 848
_exptl_crystal_size_max 0.1
_exptl_crystal_size_mid 0.1
_exptl_crystal_size_min 0.026
_refine_diff_density_max 0.296
_refine_diff_density_min -0.242
_refine_diff_density_rms 0.071
_refine_ls_extinction_method none
_refine_ls_goodness_of_fit_ref 1.052
_refine_ls_hydrogen_treatment constr
_refine_ls_matrix_type full
_refine_ls_number_parameters 275
_refine_ls_number_reflns 4371
_refine_ls_number_restraints 0
_refine_ls_restrained_S_all 1.052
_refine_ls_R_factor_all 0.0522
_refine_ls_R_factor_gt 0.0476
_refine_ls_shift/su_max 0.000
_refine_ls_shift/su_mean 0.000
_refine_ls_structure_factor_coef Fsqd
_refine_ls_weighting_details 'w=1/[\s^2^(Fo^2^)+(0.0569P)^2^+0.9907P] where P=(Fo^2^+2Fc^2^)/3'
_refine_ls_weighting_scheme calc
_refine_ls_wR_factor_gt 0.1191
_refine_ls_wR_factor_ref 0.1223
_reflns_Friedel_coverage 0.000
_reflns_number_gt 3959
_reflns_number_total 4371
_reflns_threshold_expression 'I > 2\s(I)'
_cod_data_source_file jo0c01771_si_004.cif
_cod_data_source_block IR-065_a_pl
_cod_original_sg_symbol_H-M 'P 21/c'
_cod_database_code 4038814
_shelx_shelxl_version_number 2014/7
_shelx_space_group_comment
;
The symmetry employed for this shelxl refinement is uniquely defined
by the following loop, which should always be used as a source of
symmetry information in preference to the above space-group names.
They are only intended as comments.
;

loop_
_space_group_symop_operation_xyz
'x, y, z'
'-x, y+1/2, -z+1/2'
'-x, -y, -z'
'x, -y-1/2, z-1/2'

loop_
_atom_site_label
_atom_site_type_symbol
_atom_site_fract_x
_atom_site_fract_y
_atom_site_fract_z
_atom_site_U_iso_or_equiv
_atom_site_adp_type
_atom_site_occupancy
_atom_site_site_symmetry_order
_atom_site_calc_flag
_atom_site_refinement_flags_posn
_atom_site_refinement_flags_adp
_atom_site_refinement_flags_occupancy
_atom_site_disorder_assembly
_atom_site_disorder_group
N1 N 0.51550(14) 0.47653(9) 0.39599(8) 0.0302(3) Uani 1 1 d . . . . .
H1 H 0.5449 0.5352 0.4049 0.036 Uiso 1 1 d R U . . .
C1 C 0.36215(16) 0.45774(10) 0.37302(8) 0.0232(3) Uani 1 1 d . . . . .
C2 C 0.25129(16) 0.52716(10) 0.38343(7) 0.0222(3) Uani 1 1 d . . . . .
C3 C 0.09545(16) 0.50803(9) 0.36109(7) 0.0224(3) Uani 1 1 d . . . . .
C4 C 0.05040(17) 0.42217(10) 0.32652(8) 0.0252(3) Uani 1 1 d . . . . .
H4 H -0.0553 0.4097 0.3106 0.030 Uiso 1 1 calc R U . . .
C5 C 0.15984(17) 0.35575(10) 0.31559(8) 0.0263(3) Uani 1 1 d . . . . .
H5 H 0.1286 0.2980 0.2918 0.032 Uiso 1 1 calc R U . . .
C6 C 0.31454(17) 0.37228(10) 0.33885(8) 0.0258(3) Uani 1 1 d . . . . .
H6 H 0.3883 0.3256 0.3316 0.031 Uiso 1 1 calc R U . . .
C7 C -0.02771(16) 0.57610(9) 0.37315(8) 0.0227(3) Uani 1 1 d . . . . .
C8 C -0.13611(17) 0.60375(10) 0.31151(8) 0.0273(3) Uani 1 1 d . . . . .
H8 H -0.1276 0.5817 0.2610 0.033 Uiso 1 1 calc R U . . .
C9 C -0.25633(17) 0.66321(11) 0.32317(9) 0.0301(3) Uani 1 1 d . . . . .
H9 H -0.3283 0.6820 0.2806 0.036 Uiso 1 1 calc R U . . .
C10 C -0.27166(17) 0.69514(10) 0.39671(9) 0.0294(3) Uani 1 1 d . . . . .
H10 H -0.3536 0.7359 0.4045 0.035 Uiso 1 1 calc R U . . .
C11 C -0.16638(17) 0.66719(10) 0.45887(9) 0.0277(3) Uani 1 1 d . . . . .
H11 H -0.1773 0.6880 0.5094 0.033 Uiso 1 1 calc R U . . .
C12 C -0.04513(16) 0.60878(10) 0.44709(8) 0.0243(3) Uani 1 1 d . . . . .
H12 H 0.0271 0.5907 0.4898 0.029 Uiso 1 1 calc R U . . .
C13 C 0.63653(17) 0.41393(12) 0.37991(9) 0.0317(3) Uani 1 1 d . . . . .
H13A H 0.6355 0.4084 0.3240 0.047 Uiso 1 1 calc R U . . .
H13B H 0.6201 0.3523 0.4017 0.047 Uiso 1 1 calc R U . . .
H13C H 0.7361 0.4387 0.4031 0.047 Uiso 1 1 calc R U . . .
C14 C 0.30830(16) 0.62129(10) 0.41285(8) 0.0259(3) Uani 1 1 d . . . . .
H14A H 0.3808 0.6459 0.3798 0.039 Uiso 1 1 calc R U . . .
H14B H 0.3600 0.6150 0.4657 0.039 Uiso 1 1 calc R U . . .
H14C H 0.2212 0.6642 0.4122 0.039 Uiso 1 1 calc R U . . .
N1_1 N 0.05906(14) -0.01419(9) 0.40560(8) 0.0291(3) Uani 1 1 d . . . . .
H1_1 H 0.0430 0.0455 0.4142 0.035 Uiso 1 1 d R U . . .
C1_1 C 0.19837(15) -0.03508(10) 0.38120(7) 0.0222(3) Uani 1 1 d . . . . .
C2_1 C 0.31620(15) 0.03345(9) 0.38819(7) 0.0217(3) Uani 1 1 d . . . . .
C3_1 C 0.45885(15) 0.01101(9) 0.36519(7) 0.0210(3) Uani 1 1 d . . . . .
C4_1 C 0.48379(16) -0.07784(10) 0.33535(8) 0.0235(3) Uani 1 1 d . . . . .
H4_1 H 0.5806 -0.0928 0.3197 0.028 Uiso 1 1 calc R U . . .
C5_1 C 0.36759(16) -0.14364(10) 0.32866(8) 0.0246(3) Uani 1 1 d . . . . .
H5_1 H 0.3854 -0.2037 0.3085 0.030 Uiso 1 1 calc R U . . .
C6_1 C 0.22553(16) -0.12310(10) 0.35090(8) 0.0235(3) Uani 1 1 d . . . . .
H6_1 H 0.1464 -0.1688 0.3456 0.028 Uiso 1 1 calc R U . . .
C7_1 C 0.58843(15) 0.07925(9) 0.37061(8) 0.0212(3) Uani 1 1 d . . . . .
C8_1 C 0.64965(16) 0.11929(10) 0.44103(8) 0.0232(3) Uani 1 1 d . . . . .
H8_1 H 0.6043 0.1060 0.4863 0.028 Uiso 1 1 calc R U . . .
C9_1 C 0.77578(16) 0.17823(10) 0.44532(8) 0.0255(3) Uani 1 1 d . . . . .
H9_1 H 0.8165 0.2048 0.4935 0.031 Uiso 1 1 calc R U . . .
C10_1 C 0.84322(16) 0.19881(10) 0.37966(9) 0.0265(3) Uani 1 1 d . . . . .
H10_1 H 0.9288 0.2399 0.3827 0.032 Uiso 1 1 calc R U . . .
C11_1 C 0.78459(17) 0.15896(10) 0.30976(8) 0.0270(3) Uani 1 1 d . . . . .
H11_1 H 0.8306 0.1724 0.2648 0.032 Uiso 1 1 calc R U . . .
C12_1 C 0.65879(16) 0.09946(10) 0.30522(8) 0.0247(3) Uani 1 1 d . . . . .
H12_1 H 0.6200 0.0721 0.2571 0.030 Uiso 1 1 calc R U . . .
C13_1 C -0.07053(16) -0.07716(11) 0.39514(9) 0.0286(3) Uani 1 1 d . . . . .
H13A_1 H -0.0975 -0.0908 0.3401 0.043 Uiso 1 1 calc R U . . .
H13B_1 H -0.1584 -0.0481 0.4150 0.043 Uiso 1 1 calc R U . . .
H13C_1 H -0.0436 -0.1354 0.4232 0.043 Uiso 1 1 calc R U . . .
C14_1 C 0.28156(17) 0.12857(10) 0.41814(9) 0.0279(3) Uani 1 1 d . . . . .
H14A_1 H 0.3661 0.1713 0.4115 0.042 Uiso 1 1 calc R U . . .
H14B_1 H 0.2701 0.1241 0.4730 0.042 Uiso 1 1 calc R U . . .
H14C_1 H 0.1860 0.1523 0.3894 0.042 Uiso 1 1 calc R U . . .

loop_
_atom_site_aniso_label
_atom_site_aniso_U_11
_atom_site_aniso_U_22
_atom_site_aniso_U_33
_atom_site_aniso_U_23
_atom_site_aniso_U_13
_atom_site_aniso_U_12
N1 0.0252(6) 0.0256(6) 0.0402(7) -0.0005(5) 0.0064(5) 0.0013(5)
C1 0.0267(7) 0.0221(7) 0.0219(6) 0.0044(5) 0.0072(5) -0.0003(5)
C2 0.0275(7) 0.0210(7) 0.0188(6) 0.0027(5) 0.0058(5) -0.0003(5)
C3 0.0281(7) 0.0212(6) 0.0189(6) 0.0018(5) 0.0069(5) 0.0000(5)
C4 0.0272(7) 0.0251(7) 0.0243(6) -0.0008(5) 0.0068(5) -0.0025(5)
C5 0.0356(8) 0.0200(7) 0.0250(7) -0.0023(5) 0.0109(6) -0.0030(6)
C6 0.0320(7) 0.0205(7) 0.0271(7) 0.0025(5) 0.0121(6) 0.0024(5)
C7 0.0240(7) 0.0202(7) 0.0245(6) 0.0015(5) 0.0048(5) -0.0020(5)
C8 0.0288(7) 0.0281(7) 0.0249(7) 0.0025(6) 0.0034(6) -0.0020(6)
C9 0.0263(7) 0.0272(7) 0.0352(8) 0.0068(6) -0.0013(6) -0.0001(6)
C10 0.0235(7) 0.0214(7) 0.0438(8) 0.0006(6) 0.0059(6) 0.0002(5)
C11 0.0294(7) 0.0229(7) 0.0318(7) -0.0030(6) 0.0080(6) -0.0007(6)
C12 0.0268(7) 0.0215(7) 0.0245(7) 0.0004(5) 0.0035(5) 0.0010(5)
C13 0.0276(7) 0.0391(9) 0.0289(7) 0.0014(6) 0.0058(6) 0.0069(6)
C14 0.0279(7) 0.0232(7) 0.0270(7) 0.0007(5) 0.0052(6) -0.0006(5)
N1_1 0.0243(6) 0.0235(6) 0.0407(7) -0.0007(5) 0.0086(5) 0.0000(5)
C1_1 0.0223(7) 0.0231(7) 0.0210(6) 0.0047(5) 0.0019(5) 0.0027(5)
C2_1 0.0245(7) 0.0211(7) 0.0194(6) 0.0022(5) 0.0028(5) 0.0020(5)
C3_1 0.0242(7) 0.0214(7) 0.0174(6) 0.0027(5) 0.0020(5) 0.0010(5)
C4_1 0.0233(7) 0.0244(7) 0.0231(6) -0.0008(5) 0.0040(5) 0.0020(5)
C5_1 0.0294(7) 0.0206(6) 0.0234(6) -0.0015(5) 0.0018(5) 0.0011(5)
C6_1 0.0259(7) 0.0214(7) 0.0226(6) 0.0024(5) 0.0009(5) -0.0025(5)
C7_1 0.0220(6) 0.0189(6) 0.0229(6) 0.0018(5) 0.0034(5) 0.0034(5)
C8_1 0.0256(7) 0.0225(7) 0.0217(6) 0.0007(5) 0.0040(5) 0.0019(5)
C9_1 0.0262(7) 0.0215(7) 0.0278(7) -0.0022(5) 0.0006(5) 0.0019(5)
C10_1 0.0220(7) 0.0198(7) 0.0379(8) 0.0020(6) 0.0050(6) 0.0009(5)
C11_1 0.0270(7) 0.0271(7) 0.0286(7) 0.0051(6) 0.0096(6) 0.0027(6)
C12_1 0.0273(7) 0.0254(7) 0.0218(6) 0.0005(5) 0.0049(5) 0.0018(5)
C13_1 0.0228(7) 0.0328(8) 0.0306(7) 0.0019(6) 0.0049(6) -0.0007(6)
C14_1 0.0265(7) 0.0216(7) 0.0372(8) -0.0003(6) 0.0096(6) 0.0013(5)

loop_
_atom_type_symbol
_atom_type_description
_atom_type_scat_dispersion_real
_atom_type_scat_dispersion_imag
_atom_type_scat_source
C C 0.0181 0.0091 'International Tables Vol C Tables 4.2.6.8 and 6.1.1.4'
H H 0.0000 0.0000 'International Tables Vol C Tables 4.2.6.8 and 6.1.1.4'
N N 0.0311 0.0180 'International Tables Vol C Tables 4.2.6.8 and 6.1.1.4'

loop_
_geom_angle_atom_site_label_1
_geom_angle_atom_site_label_2
_geom_angle_atom_site_label_3
_geom_angle
_geom_angle_site_symmetry_1
_geom_angle_site_symmetry_3
_geom_angle_publ_flag
C1 N1 C13 122.42(13) . . ?
C1 N1 H1 119.1 . . ?
C13 N1 H1 114.6 . . ?
N1 C1 C6 121.30(13) . . ?
N1 C1 C2 119.03(13) . . ?
C6 C1 C2 119.67(13) . . ?
C3 C2 C1 119.25(13) . . ?
C3 C2 C14 122.67(12) . . ?
C1 C2 C14 117.91(12) . . ?
C2 C3 C4 120.10(13) . . ?
C2 C3 C7 122.20(12) . . ?
C4 C3 C7 117.70(12) . . ?
C5 C4 C3 120.01(13) . . ?
C5 C4 H4 120.0 . . ?
C3 C4 H4 120.0 . . ?
C4 C5 C6 120.92(13) . . ?
C4 C5 H5 119.5 . . ?
C6 C5 H5 119.5 . . ?
C5 C6 C1 120.02(13) . . ?
C5 C6 H6 120.0 . . ?
C1 C6 H6 120.0 . . ?
C8 C7 C12 118.11(13) . . ?
C8 C7 C3 120.58(12) . . ?
C12 C7 C3 121.14(12) . . ?
C9 C8 C7 120.84(13) . . ?
C9 C8 H8 119.6 . . ?
C7 C8 H8 119.6 . . ?
C10 C9 C8 120.31(14) . . ?
C10 C9 H9 119.8 . . ?
C8 C9 H9 119.8 . . ?
C9 C10 C11 119.65(13) . . ?
C9 C10 H10 120.2 . . ?
C11 C10 H10 120.2 . . ?
C12 C11 C10 120.05(13) . . ?
C12 C11 H11 120.0 . . ?
C10 C11 H11 120.0 . . ?
C11 C12 C7 121.03(13) . . ?
C11 C12 H12 119.5 . . ?
C7 C12 H12 119.5 . . ?
N1 C13 H13A 109.5 . . ?
N1 C13 H13B 109.5 . . ?
H13A C13 H13B 109.5 . . ?
N1 C13 H13C 109.5 . . ?
H13A C13 H13C 109.5 . . ?
H13B C13 H13C 109.5 . . ?
C2 C14 H14A 109.5 . . ?
C2 C14 H14B 109.5 . . ?
H14A C14 H14B 109.5 . . ?
C2 C14 H14C 109.5 . . ?
H14A C14 H14C 109.5 . . ?
H14B C14 H14C 109.5 . . ?
C1_1 N1_1 C13_1 122.73(12) . . ?
C1_1 N1_1 H1_1 115.5 . . ?
C13_1 N1_1 H1_1 119.1 . . ?
N1_1 C1_1 C6_1 120.94(13) . . ?
N1_1 C1_1 C2_1 119.27(12) . . ?
C6_1 C1_1 C2_1 119.78(12) . . ?
C3_1 C2_1 C1_1 119.02(12) . . ?
C3_1 C2_1 C14_1 122.43(12) . . ?
C1_1 C2_1 C14_1 118.53(12) . . ?
C2_1 C3_1 C4_1 120.22(12) . . ?
C2_1 C3_1 C7_1 122.24(12) . . ?
C4_1 C3_1 C7_1 117.53(12) . . ?
C5_1 C4_1 C3_1 120.01(12) . . ?
C5_1 C4_1 H4_1 120.0 . . ?
C3_1 C4_1 H4_1 120.0 . . ?
C4_1 C5_1 C6_1 120.85(13) . . ?
C4_1 C5_1 H5_1 119.6 . . ?
C6_1 C5_1 H5_1 119.6 . . ?
C5_1 C6_1 C1_1 120.11(13) . . ?
C5_1 C6_1 H6_1 119.9 . . ?
C1_1 C6_1 H6_1 119.9 . . ?
C12_1 C7_1 C8_1 118.34(13) . . ?
C12_1 C7_1 C3_1 119.83(12) . . ?
C8_1 C7_1 C3_1 121.68(12) . . ?
C9_1 C8_1 C7_1 120.57(12) . . ?
C9_1 C8_1 H8_1 119.7 . . ?
C7_1 C8_1 H8_1 119.7 . . ?
C8_1 C9_1 C10_1 120.50(13) . . ?
C8_1 C9_1 H9_1 119.8 . . ?
C10_1 C9_1 H9_1 119.8 . . ?
C11_1 C10_1 C9_1 119.49(13) . . ?
C11_1 C10_1 H10_1 120.3 . . ?
C9_1 C10_1 H10_1 120.3 . . ?
C10_1 C11_1 C12_1 120.24(13) . . ?
C10_1 C11_1 H11_1 119.9 . . ?
C12_1 C11_1 H11_1 119.9 . . ?
C11_1 C12_1 C7_1 120.85(13) . . ?
C11_1 C12_1 H12_1 119.6 . . ?
C7_1 C12_1 H12_1 119.6 . . ?
N1_1 C13_1 H13A_1 109.5 . . ?
N1_1 C13_1 H13B_1 109.5 . . ?
H13A_1 C13_1 H13B_1 109.5 . . ?
N1_1 C13_1 H13C_1 109.5 . . ?
H13A_1 C13_1 H13C_1 109.5 . . ?
H13B_1 C13_1 H13C_1 109.5 . . ?
C2_1 C14_1 H14A_1 109.5 . . ?
C2_1 C14_1 H14B_1 109.5 . . ?
H14A_1 C14_1 H14B_1 109.5 . . ?
C2_1 C14_1 H14C_1 109.5 . . ?
H14A_1 C14_1 H14C_1 109.5 . . ?
H14B_1 C14_1 H14C_1 109.5 . . ?

loop_
_geom_bond_atom_site_label_1
_geom_bond_atom_site_label_2
_geom_bond_distance
_geom_bond_site_symmetry_2
_geom_bond_publ_flag
N1 C1 1.3799(19) . ?
N1 C13 1.4454(19) . ?
N1 H1 0.8862 . ?
C1 C6 1.401(2) . ?
C1 C2 1.4192(19) . ?
C2 C3 1.400(2) . ?
C2 C14 1.5046(19) . ?
C3 C4 1.4037(19) . ?
C3 C7 1.4907(19) . ?
C4 C5 1.382(2) . ?
C4 H4 0.9500 . ?
C5 C6 1.386(2) . ?
C5 H5 0.9500 . ?
C6 H6 0.9500 . ?
C7 C8 1.399(2) . ?
C7 C12 1.4023(19) . ?
C8 C9 1.391(2) . ?
C8 H8 0.9500 . ?
C9 C10 1.388(2) . ?
C9 H9 0.9500 . ?
C10 C11 1.390(2) . ?
C10 H10 0.9500 . ?
C11 C12 1.390(2) . ?
C11 H11 0.9500 . ?
C12 H12 0.9500 . ?
C13 H13A 0.9800 . ?
C13 H13B 0.9800 . ?
C13 H13C 0.9800 . ?
C14 H14A 0.9800 . ?
C14 H14B 0.9800 . ?
C14 H14C 0.9800 . ?
N1_1 C1_1 1.3796(18) . ?
N1_1 C13_1 1.4441(18) . ?
N1_1 H1_1 0.8818 . ?
C1_1 C6_1 1.400(2) . ?
C1_1 C2_1 1.4192(19) . ?
C2_1 C3_1 1.4016(19) . ?
C2_1 C14_1 1.5043(19) . ?
C3_1 C4_1 1.4029(19) . ?
C3_1 C7_1 1.4929(18) . ?
C4_1 C5_1 1.382(2) . ?
C4_1 H4_1 0.9500 . ?
C5_1 C6_1 1.385(2) . ?
C5_1 H5_1 0.9500 . ?
C6_1 H6_1 0.9500 . ?
C7_1 C12_1 1.3993(19) . ?
C7_1 C8_1 1.4004(19) . ?
C8_1 C9_1 1.386(2) . ?
C8_1 H8_1 0.9500 . ?
C9_1 C10_1 1.391(2) . ?
C9_1 H9_1 0.9500 . ?
C10_1 C11_1 1.386(2) . ?
C10_1 H10_1 0.9500 . ?
C11_1 C12_1 1.389(2) . ?
C11_1 H11_1 0.9500 . ?
C12_1 H12_1 0.9500 . ?
C13_1 H13A_1 0.9800 . ?
C13_1 H13B_1 0.9800 . ?
C13_1 H13C_1 0.9800 . ?
C14_1 H14A_1 0.9800 . ?
C14_1 H14B_1 0.9800 . ?
C14_1 H14C_1 0.9800 . ?

loop_
_geom_torsion_atom_site_label_1
_geom_torsion_atom_site_label_2
_geom_torsion_atom_site_label_3
_geom_torsion_atom_site_label_4
_geom_torsion
_geom_torsion_site_symmetry_1
_geom_torsion_site_symmetry_2
_geom_torsion_site_symmetry_3
_geom_torsion_site_symmetry_4
_geom_torsion_publ_flag
C13 N1 C1 C6 6.0(2) . . . . ?
C13 N1 C1 C2 -173.12(13) . . . . ?
N1 C1 C2 C3 -179.22(12) . . . . ?
C6 C1 C2 C3 1.64(19) . . . . ?
N1 C1 C2 C14 5.23(18) . . . . ?
C6 C1 C2 C14 -173.91(12) . . . . ?
C1 C2 C3 C4 -2.06(19) . . . . ?
C14 C2 C3 C4 173.27(12) . . . . ?
C1 C2 C3 C7 177.51(12) . . . . ?
C14 C2 C3 C7 -7.2(2) . . . . ?
C2 C3 C4 C5 1.0(2) . . . . ?
C7 C3 C4 C5 -178.56(12) . . . . ?
C3 C4 C5 C6 0.5(2) . . . . ?
C4 C5 C6 C1 -0.9(2) . . . . ?
N1 C1 C6 C5 -179.30(13) . . . . ?
C2 C1 C6 C5 -0.2(2) . . . . ?
C2 C3 C7 C8 126.19(14) . . . . ?
C4 C3 C7 C8 -54.23(18) . . . . ?
C2 C3 C7 C12 -58.57(18) . . . . ?
C4 C3 C7 C12 121.02(14) . . . . ?
C12 C7 C8 C9 1.0(2) . . . . ?
C3 C7 C8 C9 176.40(13) . . . . ?
C7 C8 C9 C10 -0.8(2) . . . . ?
C8 C9 C10 C11 -0.2(2) . . . . ?
C9 C10 C11 C12 1.0(2) . . . . ?
C10 C11 C12 C7 -0.9(2) . . . . ?
C8 C7 C12 C11 -0.2(2) . . . . ?
C3 C7 C12 C11 -175.53(13) . . . . ?
C13_1 N1_1 C1_1 C6_1 -5.9(2) . . . . ?
C13_1 N1_1 C1_1 C2_1 175.12(13) . . . . ?
N1_1 C1_1 C2_1 C3_1 178.33(12) . . . . ?
C6_1 C1_1 C2_1 C3_1 -0.68(19) . . . . ?
N1_1 C1_1 C2_1 C14_1 -3.28(19) . . . . ?
C6_1 C1_1 C2_1 C14_1 177.70(12) . . . . ?
C1_1 C2_1 C3_1 C4_1 0.35(19) . . . . ?
C14_1 C2_1 C3_1 C4_1 -177.97(13) . . . . ?
C1_1 C2_1 C3_1 C7_1 179.91(12) . . . . ?
C14_1 C2_1 C3_1 C7_1 1.59(19) . . . . ?
C2_1 C3_1 C4_1 C5_1 -0.10(19) . . . . ?
C7_1 C3_1 C4_1 C5_1 -179.68(12) . . . . ?
C3_1 C4_1 C5_1 C6_1 0.2(2) . . . . ?
C4_1 C5_1 C6_1 C1_1 -0.5(2) . . . . ?
N1_1 C1_1 C6_1 C5_1 -178.22(13) . . . . ?
C2_1 C1_1 C6_1 C5_1 0.78(19) . . . . ?
C2_1 C3_1 C7_1 C12_1 -125.71(14) . . . . ?
C4_1 C3_1 C7_1 C12_1 53.87(17) . . . . ?
C2_1 C3_1 C7_1 C8_1 58.87(18) . . . . ?
C4_1 C3_1 C7_1 C8_1 -121.56(14) . . . . ?
C12_1 C7_1 C8_1 C9_1 0.7(2) . . . . ?
C3_1 C7_1 C8_1 C9_1 176.19(12) . . . . ?
C7_1 C8_1 C9_1 C10_1 0.2(2) . . . . ?
C8_1 C9_1 C10_1 C11_1 -0.8(2) . . . . ?
C9_1 C10_1 C11_1 C12_1 0.5(2) . . . . ?
C10_1 C11_1 C12_1 C7_1 0.5(2) . . . . ?
C8_1 C7_1 C12_1 C11_1 -1.1(2) . . . . ?
C3_1 C7_1 C12_1 C11_1 -176.64(13) . . . . ?
